data_4074520
loop_
_publ_author_name
'Szesni, Normen'
'Drexler, Matthias'
'Maurer, J\"org'
'Winter, Rainer F.'
'de Montigny, Fr\'ed\'eric'
'Lapinte, Claude'
'Steffens, Stefan'
'Heck, J\"urgen'
'Weibert, Bernhard'
'Fischer, Helmut'

_publ_section_title
;
 Intermetallic Communication through Carbon Wires in Heterobinuclear
 Cationic Allenylidene Complexes of Chromium
;
_journal_issue 24
_journal_name_full Organometallics
_journal_page_first 5774
_journal_paper_doi 10.1021/om0607301
_journal_volume 25
_journal_year 2006
_chemical_formula_moiety 'C18 H11 Cr N O5'
_chemical_formula_sum 'C18 H11 Cr N O5'
_chemical_formula_weight 373.28
_chemical_name_systematic
;
 ?
;
_space_group_IT_number 14
_symmetry_cell_setting monoclinic
_symmetry_space_group_name_Hall '-P 2yn'
_symmetry_space_group_name_H-M 'P 1 21/n 1'
_atom_sites_solution_hydrogens geom
_atom_sites_solution_primary direct
_atom_sites_solution_secondary difmap
_audit_creation_method SHELXL-97
_cell_angle_alpha 90.00
_cell_angle_beta 101.81(3)
_cell_angle_gamma 90.00
_cell_formula_units_Z 4
_cell_length_a 11.502(4)
_cell_length_b 6.147(3)
_cell_length_c 24.670(9)
_cell_measurement_reflns_used 32
_cell_measurement_temperature 188(2)
_cell_measurement_theta_max 12.48
_cell_measurement_theta_min 4.80
_cell_volume 1707.3(12)
_computing_cell_refinement 'Bruker XSCANS'
_computing_data_collection 'Bruker XSCANS'
_computing_data_reduction 'Bruker SHELXTL'
_computing_molecular_graphics 'Bruker SHELXTL'
_computing_publication_material 'Bruker SHELXTL'
_computing_structure_refinement 'SHELXL-97 (Sheldrick, 1997)'
_computing_structure_solution 'SHELXS-97 (Sheldrick, 1990)'
_diffrn_ambient_temperature 188(2)
_diffrn_measured_fraction_theta_full 0.999
_diffrn_measured_fraction_theta_max 0.999
_diffrn_measurement_device_type 'Bruker P4'
_diffrn_measurement_method '\w scans'
_diffrn_radiation_monochromator graphite
_diffrn_radiation_source 'fine-focus sealed tube'
_diffrn_radiation_type MoK\a
_diffrn_radiation_wavelength 0.71073
_diffrn_reflns_av_R_equivalents 0.0679
_diffrn_reflns_av_sigmaI/netI 0.0954
_diffrn_reflns_limit_h_max 14
_diffrn_reflns_limit_h_min -7
_diffrn_reflns_limit_k_max 7
_diffrn_reflns_limit_k_min -7
_diffrn_reflns_limit_l_max 30
_diffrn_reflns_limit_l_min -31
_diffrn_reflns_number 4529
_diffrn_reflns_theta_full 26.99
_diffrn_reflns_theta_max 26.99
_diffrn_reflns_theta_min 2.15
_diffrn_standards_decay_% 0
_diffrn_standards_interval_count 97
_diffrn_standards_number 3
_exptl_absorpt_coefficient_mu 0.697
_exptl_absorpt_correction_type none
_exptl_crystal_colour red
_exptl_crystal_density_diffrn 1.452
_exptl_crystal_density_meas 0
_exptl_crystal_density_method 'not measured'
_exptl_crystal_description block
_exptl_crystal_F_000 760
_exptl_crystal_size_max 0.5
_exptl_crystal_size_mid 0.4
_exptl_crystal_size_min 0.2
_refine_diff_density_max 0.442
_refine_diff_density_min -0.414
_refine_diff_density_rms 0.079
_refine_ls_extinction_method none
_refine_ls_goodness_of_fit_ref 1.018
_refine_ls_hydrogen_treatment mixed
_refine_ls_matrix_type full
_refine_ls_number_parameters 226
_refine_ls_number_reflns 3727
_refine_ls_number_restraints 0
_refine_ls_restrained_S_all 1.018
_refine_ls_R_factor_all 0.1126
_refine_ls_R_factor_gt 0.0548
_refine_ls_shift/su_max 0.000
_refine_ls_shift/su_mean 0.000
_refine_ls_structure_factor_coef Fsqd
_refine_ls_weighting_details 'calc w=1/[\s^2^(Fo^2^)+(0.0364P)^2^+0.9673P] where P=(Fo^2^+2Fc^2^)/3'
_refine_ls_weighting_scheme calc
_refine_ls_wR_factor_gt 0.1037
_refine_ls_wR_factor_ref 0.1226
_reflns_number_gt 2314
_reflns_number_total 3727
_reflns_threshold_expression >2sigma(I)
_cod_data_source_file om0607301si20060811_050935.cif
_cod_data_source_block nsfi14
_cod_depositor_comments
;
The following automatic conversions were performed:

'_symmetry_cell_setting' value 'Monoclinic' changed to 'monoclinic'
according to /home/saulius/struct/CIF-dictionaries/cif_core.dic
dictionary named 'cif_core.dic' version 2.4.1 from 2010-06-29.

Automatic conversion script
Id: cif_fix_values 1715 2011-07-08 13:25:40Z adriana 
;
_cod_original_sg_symbol_H-M P2(1)/n
_cod_database_code 4074520

loop_
_symmetry_equiv_pos_as_xyz
'x, y, z'
'-x+1/2, y+1/2, -z+1/2'
'-x, -y, -z'
'x-1/2, -y-1/2, z-1/2'

loop_
_atom_site_label
_atom_site_type_symbol
_atom_site_fract_x
_atom_site_fract_y
_atom_site_fract_z
_atom_site_U_iso_or_equiv
_atom_site_adp_type
_atom_site_occupancy
_atom_site_symmetry_multiplicity
_atom_site_calc_flag
_atom_site_refinement_flags
Cr1 Cr 0.83020(5) 0.01363(10) 0.08770(2) 0.02089(16) Uani 1 1 d .
N1 N 0.4842(2) -0.4605(4) 0.14374(11) 0.0176(6) Uani 1 1 d .
O1 O 0.5979(3) 0.2614(5) 0.05027(12) 0.0462(8) Uani 1 1 d .
C1 C 0.6860(4) 0.1709(7) 0.06411(16) 0.0301(9) Uani 1 1 d .
C2 C 0.7817(3) -0.1971(7) 0.03069(15) 0.0277(9) Uani 1 1 d .
O2 O 0.7519(3) -0.3279(5) -0.00150(12) 0.0488(9) Uani 1 1 d .
O3 O 1.0520(3) -0.2581(5) 0.12797(13) 0.0481(8) Uani 1 1 d .
C3 C 0.9685(3) -0.1572(7) 0.11292(15) 0.0268(9) Uani 1 1 d .
O4 O 0.9090(3) 0.3177(5) 0.18600(12) 0.0412(8) Uani 1 1 d .
C4 C 0.8781(3) 0.2044(6) 0.14885(16) 0.0276(9) Uani 1 1 d .
C5 C 0.9077(4) 0.1767(7) 0.04084(17) 0.0333(10) Uani 1 1 d .
O5 O 0.9554(3) 0.2716(6) 0.01161(15) 0.0642(11) Uani 1 1 d .
C6 C 0.7384(3) -0.1738(6) 0.13120(14) 0.0213(8) Uani 1 1 d .
C7 C 0.6758(3) -0.2984(6) 0.15248(14) 0.0226(8) Uani 1 1 d .
C8 C 0.5988(3) -0.4383(6) 0.17242(13) 0.0197(8) Uani 1 1 d .
C9 C 0.6361(3) -0.5610(6) 0.22145(14) 0.0238(8) Uani 1 1 d .
H9 H 0.7155 -0.5475 0.2416 0.029 Uiso 1 1 calc R
C10 C 0.5605(3) -0.6974(6) 0.24016(14) 0.0246(8) Uani 1 1 d .
H10 H 0.5882 -0.7811 0.2726 0.029 Uiso 1 1 calc R
C11 C 0.4401(3) -0.7166(6) 0.21174(14) 0.0202(8) Uani 1 1 d .
C12 C 0.4016(3) -0.5904(6) 0.16325(13) 0.0165(7) Uani 1 1 d .
C13 C 0.2813(3) -0.5993(6) 0.13579(14) 0.0225(8) Uani 1 1 d .
H13 H 0.2540 -0.5134 0.1037 0.027 Uiso 1 1 calc R
C14 C 0.2040(3) -0.7322(6) 0.15562(16) 0.0274(9) Uani 1 1 d .
H14 H 0.1232 -0.7379 0.1369 0.033 Uiso 1 1 calc R
C15 C 0.2419(3) -0.8606(7) 0.20313(16) 0.0301(9) Uani 1 1 d .
H15 H 0.1873 -0.9529 0.2162 0.036 Uiso 1 1 calc R
C16 C 0.3583(3) -0.8515(6) 0.23044(15) 0.0271(9) Uani 1 1 d .
H16 H 0.3839 -0.9380 0.2626 0.033 Uiso 1 1 calc R
C17 C 0.4473(3) -0.3419(6) 0.09000(13) 0.0218(8) Uani 1 1 d .
H17A H 0.3878 -0.4299 0.0645 0.026 Uiso 1 1 calc R
H17B H 0.5171 -0.3226 0.0728 0.026 Uiso 1 1 calc R
C18 C 0.3948(4) -0.1220(7) 0.09817(16) 0.0371(10) Uani 1 1 d .
H18A H 0.3252 -0.1409 0.1149 0.056 Uiso 1 1 calc R
H18B H 0.3711 -0.0492 0.0623 0.056 Uiso 1 1 calc R
H18C H 0.4542 -0.0333 0.1227 0.056 Uiso 1 1 calc R

loop_
_atom_site_aniso_label
_atom_site_aniso_U_11
_atom_site_aniso_U_22
_atom_site_aniso_U_33
_atom_site_aniso_U_23
_atom_site_aniso_U_13
_atom_site_aniso_U_12
Cr1 0.0194(3) 0.0202(3) 0.0237(3) 0.0001(3) 0.0061(2) -0.0024(3)
N1 0.0141(13) 0.0194(16) 0.0182(13) 0.0008(12) 0.0009(11) 0.0019(12)
O1 0.0351(18) 0.050(2) 0.0501(19) 0.0033(16) 0.0013(15) 0.0176(17)
C1 0.028(2) 0.030(2) 0.032(2) 0.0002(18) 0.0082(18) -0.0008(19)
C2 0.026(2) 0.030(2) 0.027(2) 0.0031(18) 0.0065(17) 0.0000(18)
O2 0.061(2) 0.044(2) 0.0368(17) -0.0157(15) -0.0010(15) -0.0059(18)
O3 0.0325(17) 0.054(2) 0.055(2) 0.0019(17) 0.0011(15) 0.0155(17)
C3 0.023(2) 0.029(2) 0.030(2) -0.0007(17) 0.0069(17) -0.0036(18)
O4 0.0365(17) 0.0392(18) 0.0472(17) -0.0185(15) 0.0071(14) -0.0087(15)
C4 0.0204(19) 0.026(2) 0.038(2) -0.0040(18) 0.0087(17) -0.0040(17)
C5 0.035(2) 0.022(2) 0.047(2) 0.0040(19) 0.020(2) 0.0002(19)
O5 0.083(3) 0.043(2) 0.084(3) 0.0178(19) 0.058(2) -0.001(2)
C6 0.0177(18) 0.024(2) 0.0200(17) -0.0024(15) 0.0002(14) -0.0026(16)
C7 0.0157(18) 0.028(2) 0.0208(17) 0.0019(15) -0.0043(14) -0.0021(16)
C8 0.0173(17) 0.024(2) 0.0177(16) -0.0026(14) 0.0031(14) 0.0012(15)
C9 0.0198(18) 0.028(2) 0.0216(17) 0.0022(15) -0.0005(14) -0.0002(16)
C10 0.0255(19) 0.027(2) 0.0202(18) 0.0038(16) 0.0013(15) 0.0007(17)
C11 0.0214(19) 0.0194(18) 0.0198(17) -0.0003(14) 0.0042(14) 0.0001(16)
C12 0.0142(17) 0.0162(16) 0.0201(17) -0.0044(14) 0.0057(14) -0.0008(14)
C13 0.0163(18) 0.0247(19) 0.0254(19) 0.0026(15) 0.0020(15) 0.0012(16)
C14 0.0154(18) 0.031(2) 0.036(2) -0.0036(17) 0.0064(16) -0.0026(17)
C15 0.024(2) 0.031(2) 0.039(2) -0.0041(18) 0.0143(17) -0.0083(18)
C16 0.032(2) 0.022(2) 0.028(2) 0.0023(16) 0.0103(17) -0.0003(18)
C17 0.0216(19) 0.026(2) 0.0163(16) 0.0024(15) -0.0003(14) 0.0000(16)
C18 0.047(3) 0.029(2) 0.033(2) 0.0068(19) 0.003(2) 0.014(2)

loop_
_atom_type_symbol
_atom_type_description
_atom_type_scat_dispersion_real
_atom_type_scat_dispersion_imag
_atom_type_scat_source
C C 0.0033 0.0016 'International Tables Vol C Tables 4.2.6.8 and 6.1.1.4'
H H 0.0000 0.0000 'International Tables Vol C Tables 4.2.6.8 and 6.1.1.4'
N N 0.0061 0.0033 'International Tables Vol C Tables 4.2.6.8 and 6.1.1.4'
O O 0.0106 0.0060 'International Tables Vol C Tables 4.2.6.8 and 6.1.1.4'
Cr Cr 0.3209 0.6236 'International Tables Vol C Tables 4.2.6.8 and 6.1.1.4'

loop_
_geom_angle_atom_site_label_1
_geom_angle_atom_site_label_2
_geom_angle_atom_site_label_3
_geom_angle
C5 Cr1 C4 93.56(17)
C5 Cr1 C3 91.45(17)
C4 Cr1 C3 89.65(17)
C5 Cr1 C1 91.97(18)
C4 Cr1 C1 91.27(17)
C3 Cr1 C1 176.39(18)
C5 Cr1 C2 90.73(17)
C4 Cr1 C2 175.17(17)
C3 Cr1 C2 88.01(17)
C1 Cr1 C2 90.81(17)
C5 Cr1 C6 174.56(17)
C4 Cr1 C6 91.62(15)
C3 Cr1 C6 90.27(16)
C1 Cr1 C6 86.22(16)
C2 Cr1 C6 84.17(15)
C8 N1 C12 121.9(3)
C8 N1 C17 118.5(3)
C12 N1 C17 119.5(3)
O1 C1 Cr1 178.4(4)
O2 C2 Cr1 177.1(4)
O3 C3 Cr1 179.4(4)
O4 C4 Cr1 178.7(4)
O5 C5 Cr1 178.3(4)
C7 C6 Cr1 173.0(3)
C6 C7 C8 175.4(4)
N1 C8 C7 119.5(3)
N1 C8 C9 118.7(3)
C7 C8 C9 121.8(3)
C10 C9 C8 121.2(3)
C10 C9 H9 119.4
C8 C9 H9 119.4
C9 C10 C11 120.7(3)
C9 C10 H10 119.6
C11 C10 H10 119.6
C16 C11 C12 119.1(3)
C16 C11 C10 122.6(3)
C12 C11 C10 118.3(3)
N1 C12 C13 121.7(3)
N1 C12 C11 119.0(3)
C13 C12 C11 119.3(3)
C14 C13 C12 119.7(3)
C14 C13 H13 120.1
C12 C13 H13 120.1
C13 C14 C15 121.3(3)
C13 C14 H14 119.4
C15 C14 H14 119.4
C16 C15 C14 119.4(4)
C16 C15 H15 120.3
C14 C15 H15 120.3
C15 C16 C11 121.1(4)
C15 C16 H16 119.4
C11 C16 H16 119.4
N1 C17 C18 111.5(3)
N1 C17 H17A 109.3
C18 C17 H17A 109.3
N1 C17 H17B 109.3
C18 C17 H17B 109.3
H17A C17 H17B 108.0
C17 C18 H18A 109.5
C17 C18 H18B 109.5
H18A C18 H18B 109.5
C17 C18 H18C 109.5
H18A C18 H18C 109.5
H18B C18 H18C 109.5

loop_
_geom_bond_atom_site_label_1
_geom_bond_atom_site_label_2
_geom_bond_distance
Cr1 C5 1.886(4)
Cr1 C4 1.901(4)
Cr1 C3 1.901(4)
Cr1 C1 1.905(4)
Cr1 C2 1.909(4)
Cr1 C6 2.015(4)
N1 C8 1.370(4)
N1 C12 1.400(4)
N1 C17 1.496(4)
O1 C1 1.145(5)
C2 O2 1.133(5)
O3 C3 1.139(4)
O4 C4 1.148(4)
C5 O5 1.150(5)
C6 C7 1.239(5)
C7 C8 1.394(5)
C8 C9 1.415(5)
C9 C10 1.355(5)
C9 H9 0.9500
C10 C11 1.423(5)
C10 H10 0.9500
C11 C16 1.401(5)
C11 C12 1.418(5)
C12 C13 1.412(5)
C13 C14 1.369(5)
C13 H13 0.9500
C14 C15 1.406(5)
C14 H14 0.9500
C15 C16 1.371(5)
C15 H15 0.9500
C16 H16 0.9500
C17 C18 1.510(5)
C17 H17A 0.9900
C17 H17B 0.9900
C18 H18A 0.9800
C18 H18B 0.9800
C18 H18C 0.9800
